data_7243132
loop_
_publ_author_name
'Mylonas-Margaritis, Ioannis'
'Mayans, J\'ulia'
'Tong, Wenming'
'Farr\`as, Pau'
'Escuer, Albert'
'McArdle, Patrick'
'Papatriantafyllopoulou, Constantina'

_publ_section_title
;
 Synthesis and characterization of new coordination compounds by the use
 of 2-pyridinemethanol and di- or tricarboxylic acids
;
_journal_issue 32
_journal_name_full CrystEngComm
_journal_page_first 5489
_journal_page_last 5497
_journal_paper_doi 10.1039/D1CE00659B
_journal_volume 23
_journal_year 2021
_chemical_formula_sum 'C46 H38 N6 Ni2 O18'
_chemical_formula_weight 1080.24
_space_group_crystal_system orthorhombic
_space_group_IT_number 64
_space_group_name_Hall '-C 2ac 2'
_space_group_name_H-M_alt 'C m c e'
_atom_sites_solution_hydrogens mixed
_audit_creation_method SHELXL-2018/3
_audit_update_record
;
2021-03-27 deposited with the CCDC.	2021-06-30 downloaded from the CCDC.
;
_cell_angle_alpha 90
_cell_angle_beta 90
_cell_angle_gamma 90
_cell_formula_units_Z 4
_cell_length_a 20.5127(6)
_cell_length_b 16.0761(5)
_cell_length_c 15.2569(5)
_cell_measurement_reflns_used 5612
_cell_measurement_temperature 298.0(1)
_cell_measurement_theta_max 28.7990
_cell_measurement_theta_min 4.1500
_cell_volume 5031.2(3)
_computing_cell_refinement 'crysalispro 1.171.40.14e (rigaku od, 2018)'
_computing_data_collection 'crysalispro 1.171.40.14e (rigaku od, 2018)'
_computing_data_reduction 'crysalispro 1.171.40.14e (rigaku od, 2018)'
_computing_molecular_graphics 'ORTEX - P. McArdle, J.Appl.Cryst.,1995,28,65-65.'
_computing_publication_material 'Oscail - P. McArdle, J.Appl.Cryst.,2017,50,320-326.'
_computing_structure_refinement 'SHELXL-2018/3 (Sheldrick, 2018)'
_computing_structure_solution 'SHELXT 2018/2 (Sheldrick, 2018)'
_diffrn_ambient_temperature 298.0(1)
_diffrn_detector_area_resol_mean 16.1048
_diffrn_measured_fraction_theta_full 0.997
_diffrn_measured_fraction_theta_max 0.923
_diffrn_measurement_device_type 'xcalibur, sapphire3'
_diffrn_measurement_method '\w scans'
_diffrn_radiation_type MoK\a
_diffrn_radiation_wavelength 0.71073
_diffrn_reflns_av_R_equivalents 0.0316
_diffrn_reflns_av_unetI/netI 0.0236
_diffrn_reflns_Laue_measured_fraction_full 0.997
_diffrn_reflns_Laue_measured_fraction_max 0.923
_diffrn_reflns_limit_h_max 26
_diffrn_reflns_limit_h_min -27
_diffrn_reflns_limit_k_max 21
_diffrn_reflns_limit_k_min -21
_diffrn_reflns_limit_l_max 20
_diffrn_reflns_limit_l_min -20
_diffrn_reflns_number 19871
_diffrn_reflns_point_group_measured_fraction_full 0.997
_diffrn_reflns_point_group_measured_fraction_max 0.923
_diffrn_reflns_theta_full 25.242
_diffrn_reflns_theta_max 29.260
_diffrn_reflns_theta_min 3.486
_diffrn_source 'fine-focus sealed x-ray tube'
_exptl_absorpt_coefficient_mu 0.826
_exptl_absorpt_correction_T_max 1.00000
_exptl_absorpt_correction_T_min 0.86159
_exptl_absorpt_correction_type multi-scan
_exptl_absorpt_process_details
; 
crysalispro 1.171.40.14e (rigaku oxford diffraction, 2018) 
empirical absorption correction using spherical harmonics, 
 implemented in scale3 abspack scaling algorithm. 
;
_exptl_crystal_colour Colourless
_exptl_crystal_density_diffrn 1.426
_exptl_crystal_description Parallelepiped
_exptl_crystal_F_000 2224
_exptl_crystal_size_max 0.50
_exptl_crystal_size_mid 0.40
_exptl_crystal_size_min 0.20
_refine_diff_density_max 0.803
_refine_diff_density_min -0.521
_refine_diff_density_rms 0.080
_refine_ls_extinction_method none
_refine_ls_goodness_of_fit_ref 0.990
_refine_ls_hydrogen_treatment mixed
_refine_ls_matrix_type full
_refine_ls_number_parameters 176
_refine_ls_number_reflns 3257
_refine_ls_number_restraints 0
_refine_ls_restrained_S_all 0.990
_refine_ls_R_factor_all 0.0746
_refine_ls_R_factor_gt 0.0538
_refine_ls_shift/su_max 0.000
_refine_ls_shift/su_mean 0.000
_refine_ls_structure_factor_coef Fsqd
_refine_ls_weighting_details 'w=1/[\s^2^(Fo^2^)+(0.2000P)^2^] where P=(Fo^2^+2Fc^2^)/3'
_refine_ls_weighting_scheme calc
_refine_ls_wR_factor_gt 0.1995
_refine_ls_wR_factor_ref 0.2447
_reflns_Friedel_coverage 0.000
_reflns_number_gt 2400
_reflns_number_total 3257
_reflns_threshold_expression 'I > 2\s(I)'
_cod_data_source_file d1ce00659b2.cif
_cod_data_source_block i4039
_cod_depositor_comments 'Adding full bibliography for 7243129--7243133.cif.'
_cod_original_sg_symbol_Hall '-C 2bc 2'
_cod_original_sg_symbol_H-M 'C m c a'
_cod_database_code 7243132
_shelx_shelxl_version_number 2018/3
_shelx_space_group_comment
; 
The symmetry employed for this shelxl refinement is uniquely defined 
by the following loop, which should always be used as a source of 
symmetry information in preference to the above space-group names. 
They are only intended as comments. 
;
_shelx_estimated_absorpt_t_min 0.683
_shelx_estimated_absorpt_t_max 0.852

loop_
_space_group_symop_operation_xyz
'x, y, z'
'x, -y, -z'
'x, y+1/2, -z+1/2'
'x, -y+1/2, z+1/2'
'x+1/2, y+1/2, z'
'x+1/2, -y+1/2, -z'
'x+1/2, y+1, -z+1/2'
'x+1/2, -y+1, z+1/2'
'-x, -y, -z'
'-x, y, z'
'-x, -y-1/2, z-1/2'
'-x, y-1/2, -z-1/2'
'-x+1/2, -y+1/2, -z'
'-x+1/2, y+1/2, z'
'-x+1/2, -y, z-1/2'
'-x+1/2, y, -z-1/2'

loop_
_atom_site_label
_atom_site_type_symbol
_atom_site_fract_x
_atom_site_fract_y
_atom_site_fract_z
_atom_site_U_iso_or_equiv
_atom_site_adp_type
_atom_site_occupancy
_atom_site_site_symmetry_order
_atom_site_calc_flag
_atom_site_refinement_flags_posn
_atom_site_refinement_flags_adp
_atom_site_refinement_flags_occupancy
_atom_site_disorder_assembly
_atom_site_disorder_group
Ni1 Ni 0.68987(2) 0.500000 1.000000 0.0350(3) Uani 1 2 d S T P . .
O1 O 0.76368(10) 0.47682(14) 0.90739(14) 0.0392(5) Uani 1 1 d . . . . .
O2 O 0.61759(10) 0.46588(16) 0.91546(14) 0.0489(6) Uani 1 1 d . . . . .
O3 O 0.67447(11) 0.43942(17) 0.79406(14) 0.0528(6) Uani 1 1 d . . . . .
N1 N 0.70149(13) 0.61744(16) 0.94858(17) 0.0426(6) Uani 1 1 d . . . . .
O4 O 0.44636(14) 0.3918(3) 0.51817(19) 0.0801(12) Uani 1 1 d . . . . .
H1O4 H 0.452225 0.380476 0.466363 0.104 Uiso 1 1 calc R U . . .
C1 C 0.66420(19) 0.6835(2) 0.9620(2) 0.0575(9) Uani 1 1 d . . . . .
H1 H 0.628035 0.677836 0.998267 0.075 Uiso 1 1 calc R U . . .
C2 C 0.6763(3) 0.7606(3) 0.9247(3) 0.0740(12) Uani 1 1 d . . . . .
H2 H 0.649322 0.805761 0.936176 0.096 Uiso 1 1 calc R U . . .
C3 C 0.7288(3) 0.7683(2) 0.8711(3) 0.0778(13) Uani 1 1 d . . . . .
H3 H 0.737185 0.818796 0.843529 0.101 Uiso 1 1 calc R U . . .
C4 C 0.7694(2) 0.7020(2) 0.8574(3) 0.0647(10) Uani 1 1 d . . . . .
H4 H 0.806190 0.707625 0.822358 0.084 Uiso 1 1 calc R U . . .
C5 C 0.75486(16) 0.62655(19) 0.8964(2) 0.0457(7) Uani 1 1 d . . . . .
C6 C 0.79770(17) 0.5516(2) 0.8869(2) 0.0499(8) Uani 1 1 d . . . . .
H6A H 0.813756 0.548619 0.827175 0.065 Uiso 1 1 calc R U . . .
H6B H 0.834987 0.557177 0.925555 0.065 Uiso 1 1 calc R U . . .
C7 C 0.62265(13) 0.44791(17) 0.83586(19) 0.0387(6) Uani 1 1 d . . . . .
C8 C 0.55857(13) 0.43641(17) 0.78775(18) 0.0372(6) Uani 1 1 d . . . . .
C9 C 0.55869(14) 0.42247(19) 0.69711(19) 0.0405(6) Uani 1 1 d . . . . .
H9 H 0.597912 0.418538 0.666822 0.053 Uiso 1 1 calc R U . . .
C10 C 0.500000 0.4146(3) 0.6528(3) 0.0427(9) Uani 1 2 d S T P . .
C11 C 0.500000 0.3982(3) 0.5558(3) 0.0528(11) Uani 1 2 d S T P . .
C12 C 0.500000 0.4432(3) 0.8312(3) 0.0396(8) Uani 1 2 d S T P . .
H12 H 0.499999 0.452631 0.891309 0.052 Uiso 1 2 calc R U P . .
H31 H 0.7435(18) 0.463(2) 0.865(2) 0.045(9) Uiso 1 1 d . . . . .
N2 N 0.500000 0.3381(3) 0.2353(4) 0.0801(14) Uiso 1 2 d S . P . .
O5 O 0.5617(4) 0.3520(5) 0.3545(5) 0.095(2) Uiso 0.5 1 d . . P . .
C16 C 0.500000 0.3572(10) 0.3270(11) 0.059(4) Uiso 0.3333 2 d S . P . .
C17 C 0.5598(6) 0.3437(8) 0.2707(9) 0.067(3) Uiso 0.3333 1 d . . P . .
C18 C 0.4392(7) 0.3346(8) 0.1917(10) 0.052(3) Uiso 0.25 1 d . . P . .
C15 C 0.500000 0.3438(10) 0.1344(10) 0.091(4) Uiso 0.5 2 d S . P . .

loop_
_atom_site_aniso_label
_atom_site_aniso_U_11
_atom_site_aniso_U_22
_atom_site_aniso_U_33
_atom_site_aniso_U_23
_atom_site_aniso_U_13
_atom_site_aniso_U_12
Ni1 0.0263(4) 0.0431(4) 0.0355(4) -0.00153(18) 0.000 0.000
O1 0.0310(11) 0.0434(11) 0.0433(12) -0.0052(9) 0.0024(9) 0.0003(8)
O2 0.0321(10) 0.0760(15) 0.0384(11) -0.0106(11) -0.0031(9) 0.0002(10)
O3 0.0311(10) 0.0830(17) 0.0444(12) -0.0099(11) 0.0021(9) -0.0007(11)
N1 0.0465(13) 0.0427(13) 0.0386(13) -0.0028(10) -0.0044(10) 0.0072(11)
O4 0.0442(15) 0.151(4) 0.0449(13) -0.0223(19) -0.0048(11) -0.0023(17)
C1 0.059(2) 0.060(2) 0.0532(19) -0.0046(15) -0.0084(16) 0.0199(17)
C2 0.102(3) 0.052(2) 0.068(2) -0.0081(19) -0.027(2) 0.026(2)
C3 0.115(4) 0.045(2) 0.073(3) 0.0055(18) -0.017(3) -0.008(2)
C4 0.085(3) 0.0528(19) 0.057(2) 0.0056(16) -0.0038(19) -0.0202(19)
C5 0.0499(17) 0.0428(15) 0.0443(15) -0.0010(12) -0.0039(12) -0.0056(13)
C6 0.0428(15) 0.0523(19) 0.0548(19) -0.0024(15) 0.0112(14) -0.0068(14)
C7 0.0304(13) 0.0452(14) 0.0404(14) -0.0004(11) -0.0036(10) -0.0015(11)
C8 0.0324(14) 0.0419(14) 0.0372(14) -0.0025(11) -0.0026(10) 0.0010(11)
C9 0.0329(14) 0.0480(15) 0.0406(14) -0.0062(12) 0.0030(10) 0.0006(12)
C10 0.0353(19) 0.052(2) 0.040(2) -0.0073(18) 0.000 0.000
C11 0.050(2) 0.065(3) 0.043(2) -0.011(2) 0.000 0.000
C12 0.0366(19) 0.048(2) 0.0340(18) -0.0019(16) 0.000 0.000

loop_
_atom_type_symbol
_atom_type_description
_atom_type_scat_dispersion_real
_atom_type_scat_dispersion_imag
_atom_type_scat_source
C C 0.0033 0.0016 'International Tables Vol C Tables 4.2.6.8 and 6.1.1.4'
H H 0.0000 0.0000 'International Tables Vol C Tables 4.2.6.8 and 6.1.1.4'
N N 0.0061 0.0033 'International Tables Vol C Tables 4.2.6.8 and 6.1.1.4'
O O 0.0106 0.0060 'International Tables Vol C Tables 4.2.6.8 and 6.1.1.4'
Ni Ni 0.3393 1.1124 'International Tables Vol C Tables 4.2.6.8 and 6.1.1.4'

loop_
_geom_angle_atom_site_label_1
_geom_angle_atom_site_label_2
_geom_angle_atom_site_label_3
_geom_angle
_geom_angle_site_symmetry_1
_geom_angle_site_symmetry_3
_geom_angle_publ_flag
O2 Ni1 O2 86.78(12) . 2_567 ?
O2 Ni1 N1 94.50(10) . 2_567 ?
O2 Ni1 N1 95.15(10) 2_567 2_567 ?
O2 Ni1 N1 95.15(10) . . ?
O2 Ni1 N1 94.50(10) 2_567 . ?
N1 Ni1 N1 166.70(15) 2_567 . ?
O2 Ni1 O1 92.91(9) . . ?
O2 Ni1 O1 174.26(9) 2_567 . ?
N1 Ni1 O1 90.58(9) 2_567 . ?
N1 Ni1 O1 79.82(10) . . ?
O2 Ni1 O1 174.26(8) . 2_567 ?
O2 Ni1 O1 92.91(9) 2_567 2_567 ?
N1 Ni1 O1 79.81(10) 2_567 2_567 ?
N1 Ni1 O1 90.58(9) . 2_567 ?
O1 Ni1 O1 87.97(12) . 2_567 ?
C6 O1 Ni1 110.50(18) . . ?
C6 O1 H31 108(2) . . ?
Ni1 O1 H31 103(3) . . ?
C7 O2 Ni1 127.93(19) . . ?
C1 N1 C5 117.9(3) . . ?
C1 N1 Ni1 127.5(3) . . ?
C5 N1 Ni1 114.5(2) . . ?
C11 O4 H1O4 109.5 . . ?
N1 C1 C2 123.3(4) . . ?
N1 C1 H1 118.3 . . ?
C2 C1 H1 118.3 . . ?
C3 C2 C1 118.1(4) . . ?
C3 C2 H2 120.9 . . ?
C1 C2 H2 120.9 . . ?
C2 C3 C4 120.2(4) . . ?
C2 C3 H3 119.9 . . ?
C4 C3 H3 119.9 . . ?
C3 C4 C5 119.2(4) . . ?
C3 C4 H4 120.4 . . ?
C5 C4 H4 120.4 . . ?
N1 C5 C4 121.2(3) . . ?
N1 C5 C6 116.2(3) . . ?
C4 C5 C6 122.5(3) . . ?
O1 C6 C5 111.7(3) . . ?
O1 C6 H6A 109.3 . . ?
C5 C6 H6A 109.3 . . ?
O1 C6 H6B 109.3 . . ?
C5 C6 H6B 109.3 . . ?
H6A C6 H6B 107.9 . . ?
O3 C7 O2 126.3(3) . . ?
O3 C7 C8 118.5(3) . . ?
O2 C7 C8 115.2(2) . . ?
C12 C8 C9 119.3(3) . . ?
C12 C8 C7 120.9(3) . . ?
C9 C8 C7 119.7(3) . . ?
C10 C9 C8 119.6(3) . . ?
C10 C9 H9 120.2 . . ?
C8 C9 H9 120.2 . . ?
C9 C10 C9 120.5(4) 10_655 . ?
C9 C10 C11 119.74(19) 10_655 . ?
C9 C10 C11 119.74(19) . . ?
O4 C11 O4 124.1(5) 10_655 . ?
O4 C11 C10 118.0(2) 10_655 . ?
O4 C11 C10 117.9(2) . . ?
C8 C12 C8 121.6(4) . 10_655 ?
C8 C12 H12 119.2 . . ?
C8 C12 H12 119.2 10_655 . ?
C17 N2 C17 131.9(13) . 10_655 ?
C17 N2 C18 175.4(10) . . ?
C17 N2 C18 52.1(8) 10_655 . ?
C17 N2 C18 52.1(8) . 10_655 ?
C17 N2 C18 175.4(10) 10_655 10_655 ?
C18 N2 C18 123.7(13) . 10_655 ?
C17 N2 C16 66.0(6) . . ?
C17 N2 C16 66.0(6) 10_655 . ?
C18 N2 C16 117.9(6) . . ?
C18 N2 C16 117.9(6) 10_655 . ?
C17 N2 C15 113.4(7) . . ?
C17 N2 C15 113.4(7) 10_655 . ?
C18 N2 C15 62.2(6) . . ?
C18 N2 C15 62.2(6) 10_655 . ?
C16 N2 C15 164.2(10) . . ?
C17 O5 C16 70.4(9) . . ?
O5 C16 O5 142.6(15) 10_655 . ?
O5 C16 N2 107.1(8) 10_655 . ?
O5 C16 N2 107.1(8) . . ?
O5 C16 C17 159.6(14) 10_655 . ?
O5 C16 C17 53.2(6) . . ?
N2 C16 C17 54.2(7) . . ?
O5 C16 C17 53.2(6) 10_655 10_655 ?
O5 C16 C17 159.6(14) . 10_655 ?
N2 C16 C17 54.2(7) . 10_655 ?
C17 C16 C17 108.3(14) . 10_655 ?
C18 C17 O5 177.0(14) 10_655 . ?
C18 C17 N2 67.0(10) 10_655 . ?
O5 C17 N2 115.7(10) . . ?
C18 C17 C16 126.5(13) 10_655 . ?
O5 C17 C16 56.3(8) . . ?
N2 C17 C16 59.8(7) . . ?
C17 C18 N2 60.9(9) 10_655 . ?
C17 C18 C15 122.7(13) 10_655 . ?
N2 C18 C15 63.0(8) . . ?
C18 C15 C18 109.2(14) . 10_655 ?
C18 C15 N2 54.8(7) . . ?
C18 C15 N2 54.8(7) 10_655 . ?

loop_
_geom_bond_atom_site_label_1
_geom_bond_atom_site_label_2
_geom_bond_distance
_geom_bond_site_symmetry_2
_geom_bond_publ_flag
Ni1 O2 2.040(2) . ?
Ni1 O2 2.040(2) 2_567 ?
Ni1 N1 2.058(3) 2_567 ?
Ni1 N1 2.058(3) . ?
Ni1 O1 2.104(2) . ?
Ni1 O1 2.104(2) 2_567 ?
O1 C6 1.425(4) . ?
O1 H31 0.80(3) . ?
O2 C7 1.253(4) . ?
O3 C7 1.247(4) . ?
N1 C1 1.324(4) . ?
N1 C5 1.362(4) . ?
O4 C11 1.246(4) . ?
O4 H1O4 0.8200 . ?
C1 C2 1.386(6) . ?
C1 H1 0.9300 . ?
C2 C3 1.358(7) . ?
C2 H2 0.9300 . ?
C3 C4 1.368(7) . ?
C3 H3 0.9300 . ?
C4 C5 1.383(5) . ?
C4 H4 0.9300 . ?
C5 C6 1.498(5) . ?
C6 H6A 0.9700 . ?
C6 H6B 0.9700 . ?
C7 C8 1.517(4) . ?
C8 C12 1.376(3) . ?
C8 C9 1.401(4) . ?
C9 C10 1.386(4) . ?
C9 H9 0.9300 . ?
C10 C11 1.503(6) . ?
C12 H12 0.9300 . ?
N2 C17 1.342(12) . ?
N2 C17 1.343(12) 10_655 ?
N2 C18 1.415(15) . ?
N2 C18 1.415(15) 10_655 ?
N2 C16 1.431(17) . ?
N2 C15 1.543(17) . ?
O5 C17 1.286(15) . ?
O5 C16 1.336(9) . ?
C16 C17 1.513(16) . ?
C16 C17 1.513(16) 10_655 ?
C17 C18 1.213(19) 10_655 ?
C18 C15 1.531(17) . ?

loop_
_geom_torsion_atom_site_label_1
_geom_torsion_atom_site_label_2
_geom_torsion_atom_site_label_3
_geom_torsion_atom_site_label_4
_geom_torsion
_geom_torsion_site_symmetry_1
_geom_torsion_site_symmetry_2
_geom_torsion_site_symmetry_3
_geom_torsion_site_symmetry_4
_geom_torsion_publ_flag
C5 N1 C1 C2 0.9(5) . . . . ?
Ni1 N1 C1 C2 179.5(3) . . . . ?
N1 C1 C2 C3 0.7(6) . . . . ?
C1 C2 C3 C4 -2.3(7) . . . . ?
C2 C3 C4 C5 2.3(6) . . . . ?
C1 N1 C5 C4 -0.9(5) . . . . ?
Ni1 N1 C5 C4 -179.7(3) . . . . ?
C1 N1 C5 C6 176.7(3) . . . . ?
Ni1 N1 C5 C6 -2.0(4) . . . . ?
C3 C4 C5 N1 -0.7(6) . . . . ?
C3 C4 C5 C6 -178.2(4) . . . . ?
Ni1 O1 C6 C5 -29.3(3) . . . . ?
N1 C5 C6 O1 21.4(4) . . . . ?
C4 C5 C6 O1 -161.0(3) . . . . ?
Ni1 O2 C7 O3 7.6(5) . . . . ?
Ni1 O2 C7 C8 -172.02(19) . . . . ?
O3 C7 C8 C12 178.5(3) . . . . ?
O2 C7 C8 C12 -1.9(4) . . . . ?
O3 C7 C8 C9 -4.5(4) . . . . ?
O2 C7 C8 C9 175.2(3) . . . . ?
C12 C8 C9 C10 -0.9(5) . . . . ?
C7 C8 C9 C10 -178.0(3) . . . . ?
C8 C9 C10 C9 1.7(6) . . . 10_655 ?
C8 C9 C10 C11 -179.0(4) . . . . ?
C9 C10 C11 O4 179.7(5) 10_655 . . 10_655 ?
C9 C10 C11 O4 0.3(7) . . . 10_655 ?
C9 C10 C11 O4 -0.3(7) 10_655 . . . ?
C9 C10 C11 O4 -179.7(5) . . . . ?
C9 C8 C12 C8 0.2(6) . . . 10_655 ?
C7 C8 C12 C8 177.2(2) . . . 10_655 ?
C17 O5 C16 O5 162(2) . . . 10_655 ?
C17 O5 C16 N2 6.5(11) . . . . ?
C17 O5 C16 C17 28(4) . . . 10_655 ?
C17 N2 C16 O5 -171.0(14) . . . 10_655 ?
C17 N2 C16 O5 6.4(10) 10_655 . . 10_655 ?
C18 N2 C16 O5 11.7(15) . . . 10_655 ?
C18 N2 C16 O5 -176.3(10) 10_655 . . 10_655 ?
C15 N2 C16 O5 97.7(10) . . . 10_655 ?
C17 N2 C16 O5 -6.4(10) . . . . ?
C17 N2 C16 O5 171.0(14) 10_655 . . . ?
C18 N2 C16 O5 176.3(10) . . . . ?
C18 N2 C16 O5 -11.7(15) 10_655 . . . ?
C15 N2 C16 O5 -97.7(10) . . . . ?
C17 N2 C16 C17 177.4(14) 10_655 . . . ?
C18 N2 C16 C17 -177.3(11) . . . . ?
C18 N2 C16 C17 -5.3(11) 10_655 . . . ?
C15 N2 C16 C17 -91.3(7) . . . . ?
C17 N2 C16 C17 -177.4(14) . . . 10_655 ?
C18 N2 C16 C17 5.3(11) . . . 10_655 ?
C18 N2 C16 C17 177.3(11) 10_655 . . 10_655 ?
C15 N2 C16 C17 91.3(7) . . . 10_655 ?
C16 O5 C17 N2 -7.3(12) . . . . ?
C17 N2 C17 C18 -177.2(13) 10_655 . . 10_655 ?
C16 N2 C17 C18 -174.1(12) . . . 10_655 ?
C15 N2 C17 C18 -11.3(12) . . . 10_655 ?
C17 N2 C17 O5 4(2) 10_655 . . . ?
C18 N2 C17 O5 -178.9(16) 10_655 . . . ?
C16 N2 C17 O5 7.1(12) . . . . ?
C15 N2 C17 O5 169.8(11) . . . . ?
C17 N2 C17 C16 -3.2(18) 10_655 . . . ?
C18 N2 C17 C16 174.1(12) 10_655 . . . ?
C15 N2 C17 C16 162.8(10) . . . . ?
O5 C16 C17 C18 32(5) 10_655 . . 10_655 ?
O5 C16 C17 C18 179.1(18) . . . 10_655 ?
N2 C16 C17 C18 6.8(14) . . . 10_655 ?
C17 C16 C17 C18 9(2) 10_655 . . 10_655 ?
O5 C16 C17 O5 -147(4) 10_655 . . . ?
N2 C16 C17 O5 -172.4(13) . . . . ?
C17 C16 C17 O5 -170.2(14) 10_655 . . . ?
O5 C16 C17 N2 25(4) 10_655 . . . ?
O5 C16 C17 N2 172.4(13) . . . . ?
C17 C16 C17 N2 2.2(12) 10_655 . . . ?
C18 N2 C18 C17 -177.6(11) 10_655 . . 10_655 ?
C16 N2 C18 C17 -6.1(13) . . . 10_655 ?
C15 N2 C18 C17 -168.3(12) . . . 10_655 ?
C17 N2 C18 C15 168.3(12) 10_655 . . . ?
C18 N2 C18 C15 -9.4(14) 10_655 . . . ?
C16 N2 C18 C15 162.2(11) . . . . ?
C17 C18 C15 C18 20(2) 10_655 . . 10_655 ?
N2 C18 C15 C18 7.6(12) . . . 10_655 ?
C17 C18 C15 N2 12.2(13) 10_655 . . . ?
C17 N2 C15 C18 -178.7(10) . . . . ?
C17 N2 C15 C18 -10.1(10) 10_655 . . . ?
C18 N2 C15 C18 171.2(14) 10_655 . . . ?
C16 N2 C15 C18 -94.4(7) . . . . ?
C17 N2 C15 C18 10.1(10) . . . 10_655 ?
C17 N2 C15 C18 178.7(10) 10_655 . . 10_655 ?
C18 N2 C15 C18 -171.2(14) . . . 10_655 ?
C16 N2 C15 C18 94.4(7) . . . 10_655 ?
